data_1542427
loop_
_publ_author_name
'Zhang, Dongdong'
'Cai, Minghan'
'Bin, Zhengyang'
'Zhang, Yunge'
'Zhang, Deqiang'
'Duan, Lian'

_publ_section_title
;
 Highly efficient blue thermally activated delayed fluorescent OLEDs with
 record-low driving voltages utilizing high triplet energy hosts with
 small singlet--triplet splittings
;
_journal_issue 5
_journal_name_full 'Chem. Sci.'
_journal_page_first 3355
_journal_paper_doi 10.1039/C5SC04755B
_journal_volume 7
_journal_year 2016
_chemical_absolute_configuration unk
_chemical_formula_moiety 'C31 H19 N3'
_chemical_formula_sum 'C31 H19 N3'
_chemical_formula_weight 433.49
_chemical_name_systematic 2,4-2CzBN
_space_group_crystal_system monoclinic
_space_group_IT_number 9
_space_group_name_Hall 'C -2yc'
_space_group_name_H-M_alt 'C 1 c 1'
_symmetry_space_group_name_Hall 'C -2yc'
_symmetry_space_group_name_H-M 'C 1 c 1'
_atom_sites_solution_hydrogens geom
_atom_sites_solution_primary direct
_atom_sites_solution_secondary difmap
_audit_creation_date 2015-04-24
_audit_creation_method
;
  Olex2 1.1
  (compiled 2011.02.15 svn.r1672, GUI svn.r3494)
;
_audit_update_record
;
2015-12-08 deposited with the CCDC.
2016-02-12 downloaded from the CCDC.
;
_cell_angle_alpha 90.00
_cell_angle_beta 96.029(6)
_cell_angle_gamma 90.00
_cell_formula_units_Z 4
_cell_length_a 16.7003(9)
_cell_length_b 14.0892(12)
_cell_length_c 9.3429(6)
_cell_measurement_reflns_used 2032
_cell_measurement_temperature 101.8
_cell_measurement_theta_max 29.3952
_cell_measurement_theta_min 3.4514
_cell_volume 2186.2(3)
_computing_cell_refinement
;
CrysAlisPro, Agilent Technologies,
Version 1.171.35.11 (release 16-05-2011 CrysAlis171 .NET)
(compiled May 16 2011,17:55:39)
;
_computing_data_collection
;
CrysAlisPro, Agilent Technologies,
Version 1.171.35.11 (release 16-05-2011 CrysAlis171 .NET)
(compiled May 16 2011,17:55:39)
;
_computing_data_reduction
;
CrysAlisPro, Agilent Technologies,
Version 1.171.35.11 (release 16-05-2011 CrysAlis171 .NET)
(compiled May 16 2011,17:55:39)
;
_computing_molecular_graphics
;
O. V. Dolomanov, L. J. Bourhis, R. J. Gildea, J. A. K. Howard and H. Puschmann,
OLEX2: a complete structure solution, refinement and analysis program.
J. Appl. Cryst. (2009). 42, 339-341.
;
_computing_publication_material
;
O. V. Dolomanov, L. J. Bourhis, R. J. Gildea, J. A. K. Howard and H. Puschmann,
OLEX2: a complete structure solution, refinement and analysis program.
J. Appl. Cryst. (2009). 42, 339-341.
;
_computing_structure_refinement 'SHELXL-97 (Sheldrick, 1997)'
_computing_structure_solution 'A short history of SHELX (Sheldrick, 2007)/Bruker'
_diffrn_ambient_temperature 101.8
_diffrn_detector_area_resol_mean 16.0971
_diffrn_measured_fraction_theta_full 0.998
_diffrn_measured_fraction_theta_max 0.998
_diffrn_measurement_details
;
  1 omega  -63.00    5.00   1.0000    3.5800
omega____ theta____ kappa____ phi______ frames
    -      -13.6043  -37.0000   30.0000 68

  2 omega   32.00   82.00   1.0000    3.5800
omega____ theta____ kappa____ phi______ frames
    -       18.9168   37.0000    0.0000 50

  3 omega  -44.00   34.00   1.0000    3.5800
omega____ theta____ kappa____ phi______ frames
    -       18.9168  -77.0000   60.0000 78

  4 omega   34.00   86.00   1.0000    3.5800
omega____ theta____ kappa____ phi______ frames
    -       18.9168   71.0000 -169.0000 52
;
_diffrn_measurement_device_type 'Xcalibur, Eos, Gemini'
_diffrn_measurement_method '\w scans'
_diffrn_orient_matrix_UB_11 -0.0154440000
_diffrn_orient_matrix_UB_12 0.0230504000
_diffrn_orient_matrix_UB_13 0.0587109000
_diffrn_orient_matrix_UB_21 -0.0204270000
_diffrn_orient_matrix_UB_22 0.0330545000
_diffrn_orient_matrix_UB_23 -0.0481336000
_diffrn_orient_matrix_UB_31 -0.0341980000
_diffrn_orient_matrix_UB_32 -0.0301511000
_diffrn_orient_matrix_UB_33 -0.0078463000
_diffrn_radiation_monochromator graphite
_diffrn_radiation_type 'Mo K\a'
_diffrn_radiation_wavelength 0.7107
_diffrn_reflns_av_R_equivalents 0.0196
_diffrn_reflns_av_unetI/netI 0.0391
_diffrn_reflns_limit_h_max 20
_diffrn_reflns_limit_h_min -20
_diffrn_reflns_limit_k_max 17
_diffrn_reflns_limit_k_min -14
_diffrn_reflns_limit_l_max 11
_diffrn_reflns_limit_l_min -11
_diffrn_reflns_number 5192
_diffrn_reflns_theta_full 26.00
_diffrn_reflns_theta_max 26.00
_diffrn_reflns_theta_min 3.63
_diffrn_source 'Enhance (Mo) X-ray Source'
_exptl_absorpt_coefficient_mu 0.078
_exptl_absorpt_correction_T_max 1.00000
_exptl_absorpt_correction_T_min 0.56085
_exptl_absorpt_correction_type multi-scan
_exptl_absorpt_process_details
;
CrysAlisPro, Agilent Technologies,
Version 1.171.35.11 (release 16-05-2011 CrysAlis171 .NET)
(compiled May 16 2011,17:55:39)
Empirical absorption correction using spherical harmonics,
 implemented in SCALE3 ABSPACK scaling algorithm.
;
_exptl_crystal_colour white
_exptl_crystal_density_diffrn 1.317
_exptl_crystal_density_method 'not measured'
_exptl_crystal_description prism
_exptl_crystal_F_000 904
_exptl_crystal_size_max 0.30
_exptl_crystal_size_mid 0.30
_exptl_crystal_size_min 0.20
_refine_diff_density_max 0.148
_refine_diff_density_min -0.237
_refine_diff_density_rms 0.048
_refine_ls_abs_structure_details 'Flack H D (1983), Acta Cryst. A39, 876-881'
_refine_ls_abs_structure_Flack -1(2)
_refine_ls_extinction_method none
_refine_ls_goodness_of_fit_ref 1.055
_refine_ls_hydrogen_treatment mixed
_refine_ls_matrix_type full
_refine_ls_number_parameters 307
_refine_ls_number_reflns 3569
_refine_ls_number_restraints 2
_refine_ls_restrained_S_all 1.055
_refine_ls_R_factor_all 0.0390
_refine_ls_R_factor_gt 0.0355
_refine_ls_shift/su_max 0.000
_refine_ls_shift/su_mean 0.000
_refine_ls_structure_factor_coef Fsqd
_refine_ls_weighting_details 'calc w=1/[\s^2^(Fo^2^)+(0.0416P)^2^+0.1982P] where P=(Fo^2^+2Fc^2^)/3'
_refine_ls_weighting_scheme calc
_refine_ls_wR_factor_gt 0.0784
_refine_ls_wR_factor_ref 0.0806
_reflns_number_gt 3343
_reflns_number_total 3569
_reflns_threshold_expression >2sigma(I)
_cod_data_source_file c5sc04755b2.cif
_cod_data_source_block exp_3085
_cod_depositor_comments 'Adding full bibliography for 1542427--1542429.cif.'
_cod_database_code 1542427
_reflns_odcompleteness_completeness 99.66
_reflns_odcompleteness_iscentric 1
_reflns_odcompleteness_theta 26.32

loop_
_space_group_symop_id
_space_group_symop_operation_xyz
1 'x, y, z'
2 'x, -y, z+1/2'
3 'x+1/2, y+1/2, z'
4 'x+1/2, -y+1/2, z+1/2'

loop_
_atom_site_label
_atom_site_type_symbol
_atom_site_fract_x
_atom_site_fract_y
_atom_site_fract_z
_atom_site_U_iso_or_equiv
_atom_site_adp_type
_atom_site_occupancy
_atom_site_symmetry_multiplicity
_atom_site_calc_flag
_atom_site_refinement_flags
N1 N 0.27317(9) 0.21496(10) 0.16071(17) 0.0195(4) Uani 1 1 d .
N2 N 0.24811(8) 0.53626(11) 0.33933(16) 0.0178(3) Uani 1 1 d .
N3 N 0.44202(9) 0.59667(12) 0.51719(18) 0.0235(4) Uani 1 1 d .
C19 C 0.17877(10) 0.53763(14) 0.41251(19) 0.0196(4) Uani 1 1 d .
C26 C 0.18531(11) 0.09333(14) 0.1004(2) 0.0204(4) Uani 1 1 d .
C14 C 0.14485(11) 0.62937(14) 0.3985(2) 0.0215(4) Uani 1 1 d .
C3 C 0.42361(11) 0.37241(13) 0.3596(2) 0.0196(4) Uani 1 1 d .
H3 H 0.4789 0.3719 0.3959 0.024 Uiso 1 1 calc R
C8 C 0.25672(11) 0.62555(13) 0.2767(2) 0.0191(4) Uani 1 1 d .
C18 C 0.14732(10) 0.46668(14) 0.4926(2) 0.0210(4) Uani 1 1 d .
H18 H 0.1709 0.4053 0.5004 0.025 Uiso 1 1 calc R
C2 C 0.37683(11) 0.45300(13) 0.37660(19) 0.0179(4) Uani 1 1 d .
C31 C 0.19837(11) 0.17606(13) 0.1842(2) 0.0200(4) Uani 1 1 d .
C12 C 0.18667(13) 0.77610(14) 0.2523(2) 0.0263(5) Uani 1 1 d .
H12 H 0.1439 0.8167 0.2726 0.032 Uiso 1 1 calc R
C21 C 0.38080(11) 0.16735(14) 0.0028(2) 0.0220(4) Uani 1 1 d .
H21 H 0.4153 0.2199 0.0269 0.026 Uiso 1 1 calc R
C7 C 0.41202(10) 0.53382(14) 0.4544(2) 0.0182(4) Uani 1 1 d .
C20 C 0.30869(11) 0.15627(13) 0.06311(19) 0.0202(4) Uani 1 1 d .
C22 C 0.40023(12) 0.09895(15) -0.0934(2) 0.0264(5) Uani 1 1 d .
H22 H 0.4494 0.1044 -0.1356 0.032 Uiso 1 1 calc R
C1 C 0.29554(10) 0.45448(13) 0.32003(19) 0.0175(4) Uani 1 1 d .
C17 C 0.07977(11) 0.48893(16) 0.5610(2) 0.0273(5) Uani 1 1 d .
H17 H 0.0566 0.4417 0.6165 0.033 Uiso 1 1 calc R
C13 C 0.19316(11) 0.68439(14) 0.3098(2) 0.0202(4) Uani 1 1 d .
C6 C 0.26227(11) 0.37652(13) 0.24644(19) 0.0185(4) Uani 1 1 d .
H6 H 0.2078 0.3782 0.2053 0.022 Uiso 1 1 calc R
C4 C 0.38932(11) 0.29329(13) 0.2900(2) 0.0188(4) Uani 1 1 d .
H4 H 0.4206 0.2377 0.2812 0.023 Uiso 1 1 calc R
C5 C 0.30854(10) 0.29551(13) 0.2326(2) 0.0184(4) Uani 1 1 d .
C25 C 0.25557(12) 0.08049(13) 0.0236(2) 0.0208(4) Uani 1 1 d .
C10 C 0.30695(12) 0.74751(15) 0.1358(2) 0.0269(5) Uani 1 1 d .
H10 H 0.3457 0.7707 0.0769 0.032 Uiso 1 1 calc R
C30 C 0.14397(11) 0.20559(14) 0.2784(2) 0.0235(4) Uani 1 1 d .
H30 H 0.1536 0.2609 0.3358 0.028 Uiso 1 1 calc R
C16 C 0.04520(12) 0.57948(17) 0.5499(2) 0.0298(5) Uani 1 1 d .
H16 H -0.0008 0.5928 0.5982 0.036 Uiso 1 1 calc R
C23 C 0.34953(13) 0.02163(14) -0.1308(2) 0.0278(5) Uani 1 1 d .
H23 H 0.3653 -0.0251 -0.1956 0.033 Uiso 1 1 calc R
C9 C 0.31465(12) 0.65588(14) 0.1902(2) 0.0226(4) Uani 1 1 d .
H9 H 0.3576 0.6157 0.1692 0.027 Uiso 1 1 calc R
C27 C 0.11557(12) 0.04044(15) 0.1088(2) 0.0259(5) Uani 1 1 d .
H27 H 0.1056 -0.0150 0.0518 0.031 Uiso 1 1 calc R
C28 C 0.06075(12) 0.06965(15) 0.2014(2) 0.0283(5) Uani 1 1 d .
H28 H 0.0130 0.0339 0.2080 0.034 Uiso 1 1 calc R
C15 C 0.07693(11) 0.64954(15) 0.4698(2) 0.0257(5) Uani 1 1 d .
H15 H 0.0531 0.7108 0.4629 0.031 Uiso 1 1 calc R
C29 C 0.07525(12) 0.15133(15) 0.2853(2) 0.0277(5) Uani 1 1 d .
H29 H 0.0371 0.1700 0.3485 0.033 Uiso 1 1 calc R
C24 C 0.27704(12) 0.01282(14) -0.0744(2) 0.0258(5) Uani 1 1 d .
H24 H 0.2421 -0.0387 -0.1018 0.031 Uiso 1 1 calc R
C11 C 0.24347(13) 0.80650(15) 0.1656(2) 0.0292(5) Uani 1 1 d .
H11 H 0.2394 0.8685 0.1256 0.035 Uiso 1 1 calc R

loop_
_atom_site_aniso_label
_atom_site_aniso_U_11
_atom_site_aniso_U_22
_atom_site_aniso_U_33
_atom_site_aniso_U_23
_atom_site_aniso_U_13
_atom_site_aniso_U_12
N1 0.0196(8) 0.0175(8) 0.0214(9) -0.0019(7) 0.0011(6) -0.0016(7)
N2 0.0179(8) 0.0160(8) 0.0195(8) 0.0000(7) 0.0014(6) 0.0009(7)
N3 0.0230(8) 0.0232(9) 0.0239(9) -0.0035(7) 0.0009(7) 0.0013(7)
C19 0.0171(9) 0.0237(10) 0.0174(10) -0.0034(8) -0.0017(7) -0.0005(8)
C26 0.0246(9) 0.0183(10) 0.0171(10) 0.0039(8) -0.0037(8) -0.0015(8)
C14 0.0202(9) 0.0252(11) 0.0178(10) -0.0048(9) -0.0040(8) 0.0033(9)
C3 0.0182(9) 0.0208(10) 0.0200(10) 0.0011(9) 0.0021(7) 0.0007(8)
C8 0.0234(9) 0.0164(9) 0.0163(9) -0.0019(8) -0.0040(8) 0.0002(8)
C18 0.0204(9) 0.0212(10) 0.0203(10) -0.0013(9) -0.0026(8) -0.0006(8)
C2 0.0185(9) 0.0184(10) 0.0173(10) -0.0015(8) 0.0035(7) -0.0022(7)
C31 0.0221(9) 0.0174(9) 0.0193(10) 0.0043(8) -0.0030(7) -0.0027(8)
C12 0.0346(11) 0.0203(11) 0.0225(11) -0.0032(9) -0.0039(8) 0.0063(9)
C21 0.0241(10) 0.0198(10) 0.0213(10) -0.0016(9) -0.0011(8) 0.0020(8)
C7 0.0162(9) 0.0210(10) 0.0175(10) 0.0004(8) 0.0024(7) 0.0027(8)
C20 0.0246(10) 0.0185(10) 0.0166(10) 0.0015(8) -0.0019(8) 0.0032(8)
C22 0.0273(10) 0.0301(11) 0.0213(11) -0.0016(9) -0.0004(8) 0.0055(9)
C1 0.0196(9) 0.0161(9) 0.0173(10) 0.0009(8) 0.0033(7) 0.0009(8)
C17 0.0219(9) 0.0379(13) 0.0218(11) -0.0006(10) 0.0010(8) -0.0064(9)
C13 0.0222(9) 0.0188(10) 0.0183(10) -0.0050(8) -0.0039(7) 0.0017(8)
C6 0.0179(9) 0.0192(10) 0.0180(10) 0.0022(8) -0.0001(7) -0.0008(8)
C4 0.0212(9) 0.0163(10) 0.0191(10) 0.0008(8) 0.0023(7) 0.0024(8)
C5 0.0219(9) 0.0172(10) 0.0163(9) 0.0009(8) 0.0033(7) -0.0001(8)
C25 0.0260(9) 0.0161(10) 0.0188(10) 0.0036(8) -0.0053(7) 0.0012(8)
C10 0.0339(11) 0.0250(11) 0.0216(10) 0.0007(9) 0.0016(9) -0.0076(9)
C30 0.0265(10) 0.0211(11) 0.0224(11) 0.0018(9) 0.0005(8) -0.0029(9)
C16 0.0190(9) 0.0437(14) 0.0269(11) -0.0079(10) 0.0036(8) 0.0031(10)
C23 0.0384(12) 0.0208(11) 0.0232(12) -0.0056(9) -0.0018(9) 0.0088(9)
C9 0.0251(10) 0.0219(10) 0.0203(10) -0.0016(9) 0.0006(8) -0.0017(9)
C27 0.0303(10) 0.0224(11) 0.0229(11) 0.0028(9) -0.0069(8) -0.0067(9)
C28 0.0257(10) 0.0295(11) 0.0288(12) 0.0024(10) -0.0006(9) -0.0103(9)
C15 0.0217(9) 0.0283(11) 0.0260(11) -0.0064(10) -0.0029(8) 0.0070(9)
C29 0.0251(10) 0.0306(11) 0.0274(11) 0.0033(10) 0.0029(9) -0.0055(9)
C24 0.0357(11) 0.0192(11) 0.0203(11) -0.0018(9) -0.0072(9) -0.0006(9)
C11 0.0445(12) 0.0184(10) 0.0228(11) 0.0007(9) -0.0049(9) -0.0005(9)

loop_
_atom_type_symbol
_atom_type_description
_atom_type_scat_dispersion_real
_atom_type_scat_dispersion_imag
_atom_type_scat_source
C C 0.0033 0.0016 'International Tables Vol C Tables 4.2.6.8 and 6.1.1.4'
H H 0.0000 0.0000 'International Tables Vol C Tables 4.2.6.8 and 6.1.1.4'
N N 0.0061 0.0033 'International Tables Vol C Tables 4.2.6.8 and 6.1.1.4'

loop_
_geom_angle_atom_site_label_1
_geom_angle_atom_site_label_2
_geom_angle_atom_site_label_3
_geom_angle
C31 N1 C20 108.35(15)
C31 N1 C5 124.96(16)
C20 N1 C5 126.53(15)
C19 N2 C1 124.89(15)
C8 N2 C19 108.47(15)
C8 N2 C1 126.31(15)
N2 C19 C14 108.08(16)
C18 C19 N2 129.16(17)
C18 C19 C14 122.68(17)
C31 C26 C25 107.00(16)
C27 C26 C31 119.57(18)
C27 C26 C25 133.37(18)
C19 C14 C13 107.61(16)
C15 C14 C19 118.53(19)
C15 C14 C13 133.84(18)
C2 C3 H3 120.0
C4 C3 H3 120.0
C4 C3 C2 119.96(17)
N2 C8 C13 108.93(16)
C9 C8 N2 128.78(17)
C9 C8 C13 122.25(17)
C19 C18 H18 121.4
C19 C18 C17 117.25(18)
C17 C18 H18 121.4
C3 C2 C7 119.72(16)
C3 C2 C1 119.97(17)
C1 C2 C7 120.30(17)
N1 C31 C26 108.97(17)
C30 C31 N1 129.26(17)
C30 C31 C26 121.68(17)
C13 C12 H12 120.6
C11 C12 H12 120.6
C11 C12 C13 118.83(19)
C20 C21 H21 121.4
C22 C21 H21 121.4
C22 C21 C20 117.29(18)
N3 C7 C2 178.04(19)
N1 C20 C25 108.52(15)
C21 C20 N1 129.66(17)
C21 C20 C25 121.72(18)
C21 C22 H22 119.1
C21 C22 C23 121.86(19)
C23 C22 H22 119.1
C2 C1 N2 119.62(17)
C6 C1 N2 120.51(15)
C6 C1 C2 119.87(17)
C18 C17 H17 119.3
C18 C17 C16 121.3(2)
C16 C17 H17 119.3
C8 C13 C14 106.86(16)
C12 C13 C14 133.78(17)
C12 C13 C8 119.31(18)
C1 C6 H6 120.0
C1 C6 C5 120.00(16)
C5 C6 H6 120.0
C3 C4 H4 120.1
C3 C4 C5 119.80(17)
C5 C4 H4 120.1
C6 C5 N1 119.56(15)
C6 C5 C4 120.35(17)
C4 C5 N1 120.09(16)
C20 C25 C26 107.16(16)
C24 C25 C26 133.45(19)
C24 C25 C20 119.39(18)
C9 C10 H10 119.2
C9 C10 C11 121.53(19)
C11 C10 H10 119.2
C31 C30 H30 121.2
C29 C30 C31 117.57(18)
C29 C30 H30 121.2
C17 C16 H16 119.5
C15 C16 C17 120.95(19)
C15 C16 H16 119.5
C22 C23 H23 119.7
C24 C23 C22 120.52(19)
C24 C23 H23 119.7
C8 C9 H9 121.5
C10 C9 C8 117.05(18)
C10 C9 H9 121.5
C26 C27 H27 120.4
C28 C27 C26 119.18(18)
C28 C27 H27 120.4
C27 C28 H28 119.8
C27 C28 C29 120.46(18)
C29 C28 H28 119.8
C14 C15 H15 120.4
C16 C15 C14 119.25(19)
C16 C15 H15 120.4
C30 C29 C28 121.54(19)
C30 C29 H29 119.2
C28 C29 H29 119.2
C25 C24 H24 120.4
C23 C24 C25 119.15(19)
C23 C24 H24 120.4
C12 C11 C10 121.03(19)
C12 C11 H11 119.5
C10 C11 H11 119.5

loop_
_geom_bond_atom_site_label_1
_geom_bond_atom_site_label_2
_geom_bond_distance
N1 C31 1.402(2)
N1 C20 1.407(2)
N1 C5 1.416(2)
N2 C19 1.405(2)
N2 C8 1.401(2)
N2 C1 1.420(2)
N3 C7 1.148(2)
C19 C14 1.412(3)
C19 C18 1.385(3)
C26 C31 1.408(3)
C26 C25 1.450(3)
C26 C27 1.392(3)
C14 C13 1.441(3)
C14 C15 1.404(3)
C3 H3 0.9500
C3 C2 1.397(3)
C3 C4 1.384(3)
C8 C13 1.407(3)
C8 C9 1.392(3)
C18 H18 0.9500
C18 C17 1.390(3)
C2 C7 1.442(3)
C2 C1 1.404(2)
C31 C30 1.393(3)
C12 H12 0.9500
C12 C13 1.399(3)
C12 C11 1.379(3)
C21 H21 0.9500
C21 C20 1.391(3)
C21 C22 1.380(3)
C20 C25 1.412(3)
C22 H22 0.9500
C22 C23 1.401(3)
C1 C6 1.381(3)
C17 H17 0.9500
C17 C16 1.400(3)
C6 H6 0.9500
C6 C5 1.392(3)
C4 H4 0.9500
C4 C5 1.399(2)
C25 C24 1.394(3)
C10 H10 0.9500
C10 C9 1.388(3)
C10 C11 1.398(3)
C30 H30 0.9500
C30 C29 1.386(3)
C16 H16 0.9500
C16 C15 1.378(3)
C23 H23 0.9500
C23 C24 1.376(3)
C9 H9 0.9500
C27 H27 0.9500
C27 C28 1.387(3)
C28 H28 0.9500
C28 C29 1.399(3)
C15 H15 0.9500
C29 H29 0.9500
C24 H24 0.9500
C11 H11 0.9500

loop_
_geom_torsion_atom_site_label_1
_geom_torsion_atom_site_label_2
_geom_torsion_atom_site_label_3
_geom_torsion_atom_site_label_4
_geom_torsion
N1 C31 C30 C29 -177.07(18)
N1 C20 C25 C26 -0.2(2)
N1 C20 C25 C24 179.21(17)
N2 C19 C14 C13 2.1(2)
N2 C19 C14 C15 -176.61(16)
N2 C19 C18 C17 176.38(18)
N2 C8 C13 C14 1.2(2)
N2 C8 C13 C12 -176.70(16)
N2 C8 C9 C10 176.80(18)
N2 C1 C6 C5 -177.71(16)
C19 N2 C8 C13 0.1(2)
C19 N2 C8 C9 -177.48(19)
C19 N2 C1 C2 -119.18(19)
C19 N2 C1 C6 60.7(2)
C19 C14 C13 C8 -2.0(2)
C19 C14 C13 C12 175.4(2)
C19 C14 C15 C16 -0.5(3)
C19 C18 C17 C16 -0.2(3)
C26 C31 C30 C29 -1.1(3)
C26 C25 C24 C23 179.06(19)
C26 C27 C28 C29 0.1(3)
C14 C19 C18 C17 -0.2(3)
C3 C2 C7 N3 -4(6)
C3 C2 C1 N2 179.20(16)
C3 C2 C1 C6 -0.7(3)
C3 C4 C5 N1 179.74(17)
C3 C4 C5 C6 -0.6(3)
C8 N2 C19 C14 -1.43(19)
C8 N2 C19 C18 -178.43(18)
C8 N2 C1 C2 68.2(2)
C8 N2 C1 C6 -111.9(2)
C18 C19 C14 C13 179.38(17)
C18 C19 C14 C15 0.6(3)
C18 C17 C16 C15 0.3(3)
C2 C3 C4 C5 2.1(3)
C2 C1 C6 C5 2.1(3)
C31 N1 C20 C21 177.09(18)
C31 N1 C20 C25 0.64(19)
C31 N1 C5 C6 -46.7(3)
C31 N1 C5 C4 132.96(18)
C31 C26 C25 C20 -0.3(2)
C31 C26 C25 C24 -179.6(2)
C31 C26 C27 C28 -0.9(3)
C31 C30 C29 C28 0.2(3)
C21 C20 C25 C26 -177.02(17)
C21 C20 C25 C24 2.4(3)
C21 C22 C23 C24 1.6(3)
C7 C2 C1 N2 0.2(3)
C7 C2 C1 C6 -179.62(17)
C20 N1 C31 C26 -0.81(19)
C20 N1 C31 C30 175.58(19)
C20 N1 C5 C6 138.57(18)
C20 N1 C5 C4 -41.8(3)
C20 C21 C22 C23 0.6(3)
C20 C25 C24 C23 -0.2(3)
C22 C21 C20 N1 -178.61(19)
C22 C21 C20 C25 -2.6(3)
C22 C23 C24 C25 -1.7(3)
C1 N2 C19 C14 -175.14(16)
C1 N2 C19 C18 7.9(3)
C1 N2 C8 C13 173.74(16)
C1 N2 C8 C9 -3.9(3)
C1 C2 C7 N3 175(6)
C1 C6 C5 N1 178.12(16)
C1 C6 C5 C4 -1.5(3)
C17 C16 C15 C14 0.1(3)
C13 C14 C15 C16 -178.9(2)
C13 C8 C9 C10 -0.5(3)
C13 C12 C11 C10 -0.4(3)
C4 C3 C2 C7 177.48(17)
C4 C3 C2 C1 -1.5(3)
C5 N1 C31 C26 -176.36(16)
C5 N1 C31 C30 0.0(3)
C5 N1 C20 C21 -7.4(3)
C5 N1 C20 C25 176.11(16)
C25 C26 C31 N1 0.7(2)
C25 C26 C31 C30 -176.07(17)
C25 C26 C27 C28 175.8(2)
C9 C8 C13 C14 178.97(17)
C9 C8 C13 C12 1.1(3)
C9 C10 C11 C12 1.0(3)
C27 C26 C31 N1 178.19(16)
C27 C26 C31 C30 1.5(3)
C27 C26 C25 C20 -177.3(2)
C27 C26 C25 C24 3.4(4)
C27 C28 C29 C30 0.3(3)
C15 C14 C13 C8 176.4(2)
C15 C14 C13 C12 -6.1(4)
C11 C12 C13 C14 -177.8(2)
C11 C12 C13 C8 -0.6(3)
C11 C10 C9 C8 -0.5(3)
